data_7246594
loop_
_publ_author_name
'Liebertseder, Mareike'
'Donsbach, Carsten'
'Feldmann, Claus'

_publ_section_title
;
 Reactions of noble-metal oxides in ionic liquids near room temperature
;
_journal_issue 17
_journal_name_full 'RSC Advances'
_journal_page_first 11441
_journal_page_last 11449
_journal_paper_doi 10.1039/D3RA00892D
_journal_volume 13
_journal_year 2023
_chemical_formula_moiety 'C16 H28 Hg N4, Cl3 Cu'
_chemical_formula_sum 'C16 H28 Cl3 Cu Hg N4'
_chemical_formula_weight 646.90
_chemical_properties_physical Air-sensitive,Moisture-sensitive
_space_group_crystal_system monoclinic
_space_group_IT_number 15
_space_group_name_Hall '-C 2yc'
_space_group_name_H-M_alt 'C 1 2/c 1'
_atom_sites_solution_hydrogens geom
_atom_sites_solution_primary dual
_audit_creation_date 2021-06-25
_audit_creation_method
;
Olex2 1.3
(compiled 2020.11.12 svn.r5f609507 for OlexSys, GUI svn.r6272)
;
_audit_update_record
;
2021-08-23 deposited with the CCDC.	2023-04-11 downloaded from the CCDC.
;
_cell_angle_alpha 90
_cell_angle_beta 103.395(14)
_cell_angle_gamma 90
_cell_formula_units_Z 4
_cell_length_a 14.584(3)
_cell_length_b 8.8898(16)
_cell_length_c 17.322(3)
_cell_measurement_reflns_used 6410
_cell_measurement_temperature 213
_cell_measurement_theta_max 26.52
_cell_measurement_theta_min 2.36
_cell_volume 2184.7(7)
_computing_cell_refinement 'STOE X-Area'
_computing_data_collection 'STOE X-Area'
_computing_data_reduction 'STOE X-Area'
_computing_molecular_graphics 'Olex2 1.3 (Dolomanov et al., 2009)'
_computing_publication_material
;
?
;
_computing_structure_refinement 'SHELXL 2018/3 (Sheldrick, 2015)'
_computing_structure_solution 'SHELXT  (Sheldrick, 2015)'
_diffrn_ambient_temperature 213
_diffrn_detector 'image plate (34 cm diameter)'
_diffrn_detector_area_resol_mean 6.67
_diffrn_detector_type 'STOE Imaging Plate'
_diffrn_measured_fraction_theta_full 1.000
_diffrn_measured_fraction_theta_max 1.000
_diffrn_measurement_details
;
 360 frames, detector distance = 100 mm
;
_diffrn_measurement_device '2-circle diffractometer'
_diffrn_measurement_device_type 'Stoe IPDS 2'
_diffrn_measurement_method 'rotation method, \w scans'
_diffrn_radiation_collimation '0.5 mm diameter, multiple pinhole'
_diffrn_radiation_monochromator 'plane graphite'
_diffrn_radiation_polarisn_norm 0
_diffrn_radiation_probe x-ray
_diffrn_radiation_type 'Mo K\a'
_diffrn_radiation_wavelength 0.71073
_diffrn_reflns_av_R_equivalents 0.0514
_diffrn_reflns_av_unetI/netI 0.0498
_diffrn_reflns_Laue_measured_fraction_full 1.000
_diffrn_reflns_Laue_measured_fraction_max 1.000
_diffrn_reflns_limit_h_max 16
_diffrn_reflns_limit_h_min -16
_diffrn_reflns_limit_k_max 10
_diffrn_reflns_limit_k_min -10
_diffrn_reflns_limit_l_max 20
_diffrn_reflns_limit_l_min -20
_diffrn_reflns_number 12650
_diffrn_reflns_point_group_measured_fraction_full 1.000
_diffrn_reflns_point_group_measured_fraction_max 1.000
_diffrn_reflns_theta_full 24.497
_diffrn_reflns_theta_max 24.497
_diffrn_reflns_theta_min 2.417
_diffrn_source 'sealed X-ray tube, 12 x 0.4 mm long-fine focus'
_diffrn_source_current 40
_diffrn_source_power 2.000
_diffrn_source_voltage 50
_exptl_absorpt_coefficient_mu 8.366
_exptl_absorpt_correction_T_max 0.3054
_exptl_absorpt_correction_T_min 0.1768
_exptl_absorpt_correction_type multi-scan
_exptl_crystal_colour colourless
_exptl_crystal_colour_primary colourless
_exptl_crystal_density_diffrn 1.967
_exptl_crystal_density_method 'not measured'
_exptl_crystal_description rhombohedral
_exptl_crystal_F_000 1248
_exptl_crystal_size_max 0.023
_exptl_crystal_size_mid 0.013
_exptl_crystal_size_min 0.001
_refine_diff_density_max 0.611
_refine_diff_density_min -0.806
_refine_diff_density_rms 0.106
_refine_ls_extinction_method none
_refine_ls_goodness_of_fit_ref 0.832
_refine_ls_hydrogen_treatment constr
_refine_ls_matrix_type full
_refine_ls_number_parameters 137
_refine_ls_number_reflns 1816
_refine_ls_number_restraints 0
_refine_ls_restrained_S_all 0.832
_refine_ls_R_factor_all 0.0355
_refine_ls_R_factor_gt 0.0252
_refine_ls_shift/su_max 0.000
_refine_ls_shift/su_mean 0.000
_refine_ls_structure_factor_coef Fsqd
_refine_ls_weighting_details 'w=1/[\s^2^(Fo^2^)+(0.0241P)^2^] where P=(Fo^2^+2Fc^2^)/3'
_refine_ls_weighting_scheme calc
_refine_ls_wR_factor_gt 0.0485
_refine_ls_wR_factor_ref 0.0492
_reflns_d_resolution_high 0.726
_reflns_d_resolution_low 8.426
_reflns_Friedel_coverage 0.000
_reflns_limit_h_max 19
_reflns_limit_h_min -19
_reflns_limit_k_max 12
_reflns_limit_k_min -12
_reflns_limit_l_max 23
_reflns_limit_l_min -23
_reflns_number_gt 1396
_reflns_number_total 1816
_reflns_threshold_expression I>4u(I)
_cod_data_source_file d3ra00892d2.cif
_cod_data_source_block (C8H14N2)2(HgCuCl3)
_cod_database_code 7246594
_shelx_shelxl_version_number 2018/3
_audit_contact_author
;
      Prof. Dr. Claus Feldmann
      Karlsruher Institut fuer Technologie (KIT), CS
      Institut fuer Anorganische Chemie (AOC)
      Engesserstr. 15, Geb. 30.45
      76131 Karlsruhe 
      Bundesrepublik Deutschland
;
_audit_contact_letter
;

;
_shelx_space_group_comment
;
The symmetry employed for this shelxl refinement is uniquely defined
by the following loop, which should always be used as a source of
symmetry information in preference to the above space-group names.
They are only intended as comments.
;
_shelx_estimated_absorpt_t_max 0.992
_shelx_estimated_absorpt_t_min 0.831
_olex2_refinement_description
;
1. Fixed Uiso
 At 1.2 times of:
  All C(H) groups, All C(H,H) groups, All C(H,H,H,H) groups
 At 1.5 times of:
  All C(H,H,H) groups
2. Others
 Sof(H5BC)=Sof(H5BD)=Sof(C10)=Sof(H10A)=Sof(H10B)=Sof(H10C)=Sof(C9)=Sof(H9A)=
 Sof(H9B)=1-FVAR(1)
 Sof(H5AA)=Sof(H5AB)=Sof(C7)=Sof(H7A)=Sof(H7B)=Sof(H7C)=Sof(C6)=Sof(H6A)=
 Sof(H6B)=FVAR(1)
3.a Secondary CH2 refined with riding coordinates:
 C4(H4A,H4B), C5(H5AA,H5AB), C5(H5BC,H5BD), C6(H6A,H6B), C9(H9A,H9B)
3.b Aromatic/amide H refined with riding coordinates:
 C2(H2), C3(H3)
3.c Idealised Me refined as rotating group:
 C8(H8A,H8B,H8C), C7(H7A,H7B,H7C), C10(H10A,H10B,H10C)
;
_olex2_submission_special_instructions 'No special instructions were received'

loop_
_space_group_symop_operation_xyz
'x, y, z'
'-x, y, -z+1/2'
'x+1/2, y+1/2, z'
'-x+1/2, y+1/2, -z+1/2'
'-x, -y, -z'
'x, -y, z-1/2'
'-x+1/2, -y+1/2, -z'
'x+1/2, -y+1/2, z-1/2'

loop_
_atom_site_label
_atom_site_type_symbol
_atom_site_fract_x
_atom_site_fract_y
_atom_site_fract_z
_atom_site_U_iso_or_equiv
_atom_site_adp_type
_atom_site_occupancy
_atom_site_site_symmetry_order
_atom_site_calc_flag
_atom_site_refinement_flags_posn
_atom_site_refinement_flags_adp
_atom_site_refinement_flags_occupancy
_atom_site_disorder_assembly
_atom_site_disorder_group
Hg1 Hg 0.500000 0.55373(5) 0.250000 0.04136(12) Uani 1 2 d S T P . .
Cu1 Cu 0.500000 0.16642(14) 0.250000 0.0476(3) Uani 1 2 d S T P . .
Cl1 Cl 0.43241(10) 0.29819(18) 0.13876(9) 0.0447(4) Uani 1 1 d . . . . .
Cl2 Cl 0.500000 -0.0835(3) 0.250000 0.0710(8) Uani 1 2 d S T P . .
N2 N 0.5831(3) 0.6177(5) 0.1090(3) 0.0396(11) Uani 1 1 d . . . . .
N1 N 0.6948(3) 0.5414(6) 0.2045(2) 0.0373(10) Uani 1 1 d . . . . .
C1 C 0.6018(3) 0.5729(7) 0.1840(3) 0.0340(12) Uani 1 1 d . . . . .
C2 C 0.6646(4) 0.6156(7) 0.0805(4) 0.0481(16) Uani 1 1 d . . . . .
H2 H 0.669921 0.642194 0.029160 0.058 Uiso 1 1 calc R U . . .
C3 C 0.7336(4) 0.5685(8) 0.1398(3) 0.0472(15) Uani 1 1 d . . . . .
H3 H 0.797136 0.555824 0.138327 0.057 Uiso 1 1 calc R U . . .
C4 C 0.7487(4) 0.4999(6) 0.2837(3) 0.0434(15) Uani 1 1 d . . . . .
H4A H 0.801924 0.436029 0.278968 0.052 Uiso 1 1 calc R U . . .
H4B H 0.708502 0.441969 0.310933 0.052 Uiso 1 1 calc R U . . .
C8 C 0.4912(4) 0.6655(8) 0.0638(4) 0.0548(17) Uani 1 1 d . . . . .
H8A H 0.444690 0.589427 0.067414 0.082 Uiso 1 1 calc R U . . .
H8B H 0.493256 0.679220 0.008650 0.082 Uiso 1 1 calc R U . . .
H8C H 0.474196 0.759720 0.085004 0.082 Uiso 1 1 calc R U . . .
C5 C 0.7851(5) 0.6374(9) 0.3319(4) 0.075(2) Uani 1 1 d . . . . .
H5AA H 0.732608 0.689563 0.346882 0.090 Uiso 0.67(3) 1 calc R U P A 1
H5AB H 0.813406 0.706392 0.299896 0.090 Uiso 0.67(3) 1 calc R U P A 1
H5BC H 0.739554 0.719507 0.317261 0.090 Uiso 0.33(3) 1 calc R U P A 2
H5BD H 0.844486 0.669291 0.319695 0.090 Uiso 0.33(3) 1 calc R U P A 2
C7 C 0.8110(13) 0.533(3) 0.4664(10) 0.088(6) Uani 0.67(3) 1 d . . P A 1
H7A H 0.773434 0.446066 0.444780 0.132 Uiso 0.67(3) 1 calc R U P A 1
H7B H 0.770438 0.609535 0.480499 0.132 Uiso 0.67(3) 1 calc R U P A 1
H7C H 0.858016 0.503311 0.513239 0.132 Uiso 0.67(3) 1 calc R U P A 1
C6 C 0.8583(12) 0.594(3) 0.4063(9) 0.094(9) Uani 0.67(3) 1 d . . P A 1
H6A H 0.900865 0.517447 0.393136 0.113 Uiso 0.67(3) 1 calc R U P A 1
H6B H 0.895913 0.681807 0.427782 0.113 Uiso 0.67(3) 1 calc R U P A 1
C10 C 0.890(2) 0.513(3) 0.448(2) 0.072(11) Uani 0.33(3) 1 d . . P A 2
H10A H 0.878053 0.416000 0.422114 0.108 Uiso 0.33(3) 1 calc R U P A 2
H10B H 0.908351 0.499398 0.504928 0.108 Uiso 0.33(3) 1 calc R U P A 2
H10C H 0.939458 0.564578 0.429792 0.108 Uiso 0.33(3) 1 calc R U P A 2
C9 C 0.803(2) 0.604(4) 0.428(2) 0.065(10) Uani 0.33(3) 1 d . . P A 2
H9A H 0.810704 0.698928 0.457867 0.078 Uiso 0.33(3) 1 calc R U P A 2
H9B H 0.749370 0.549181 0.439682 0.078 Uiso 0.33(3) 1 calc R U P A 2

loop_
_atom_site_aniso_label
_atom_site_aniso_U_11
_atom_site_aniso_U_22
_atom_site_aniso_U_33
_atom_site_aniso_U_23
_atom_site_aniso_U_13
_atom_site_aniso_U_12
Hg1 0.03707(17) 0.0460(2) 0.04226(19) 0.000 0.01180(13) 0.000
Cu1 0.0440(6) 0.0462(8) 0.0557(7) 0.000 0.0180(5) 0.000
Cl1 0.0453(8) 0.0443(9) 0.0443(8) 0.0001(7) 0.0096(6) -0.0029(7)
Cl2 0.0891(17) 0.0395(18) 0.0947(19) 0.000 0.0423(15) 0.000
N2 0.039(2) 0.042(3) 0.037(3) 0.004(2) 0.008(2) -0.004(2)
N1 0.034(2) 0.036(3) 0.043(2) -0.002(3) 0.0104(18) -0.007(2)
C1 0.036(3) 0.028(3) 0.036(3) -0.003(3) 0.005(2) -0.005(2)
C2 0.052(3) 0.057(5) 0.041(3) 0.001(3) 0.022(3) -0.014(3)
C3 0.042(3) 0.057(4) 0.049(3) -0.006(4) 0.024(3) -0.015(3)
C4 0.035(3) 0.047(4) 0.045(3) 0.003(3) 0.002(2) -0.005(2)
C8 0.054(4) 0.066(5) 0.043(4) 0.012(3) 0.007(3) 0.003(3)
C5 0.089(5) 0.065(5) 0.057(4) 0.003(4) -0.013(4) -0.027(5)
C7 0.100(12) 0.112(15) 0.057(9) 0.006(9) 0.027(8) -0.034(10)
C6 0.073(10) 0.16(2) 0.046(9) -0.002(10) 0.003(8) -0.064(11)
C10 0.09(2) 0.061(18) 0.051(18) 0.007(12) -0.012(14) 0.007(14)
C9 0.045(14) 0.08(2) 0.08(2) -0.013(17) 0.033(15) -0.014(14)

loop_
_atom_type_symbol
_atom_type_description
_atom_type_scat_dispersion_real
_atom_type_scat_dispersion_imag
_atom_type_scat_source
C C 0.0033 0.0016 'International Tables Vol C Tables 4.2.6.8 and 6.1.1.4'
H H 0.0000 0.0000 'International Tables Vol C Tables 4.2.6.8 and 6.1.1.4'
Cl Cl 0.1484 0.1585 'International Tables Vol C Tables 4.2.6.8 and 6.1.1.4'
Cu Cu 0.3201 1.2651 'International Tables Vol C Tables 4.2.6.8 and 6.1.1.4'
Hg Hg -2.3894 9.2266 'International Tables Vol C Tables 4.2.6.8 and 6.1.1.4'
N N 0.0061 0.0033 'International Tables Vol C Tables 4.2.6.8 and 6.1.1.4'

loop_
_geom_angle_atom_site_label_1
_geom_angle_atom_site_label_2
_geom_angle_atom_site_label_3
_geom_angle
_geom_angle_site_symmetry_1
_geom_angle_site_symmetry_3
_geom_angle_publ_flag
C1 Hg1 C1 170.6(3) . 2_655 ?
Cl1 Cu1 Cl1 118.03(10) 2_655 . ?
Cl2 Cu1 Cl1 120.99(5) . 2_655 ?
Cl2 Cu1 Cl1 120.99(5) . . ?
C1 N2 C2 110.2(4) . . ?
C1 N2 C8 124.9(4) . . ?
C2 N2 C8 124.8(5) . . ?
C1 N1 C3 109.0(4) . . ?
C1 N1 C4 126.1(4) . . ?
C3 N1 C4 124.7(4) . . ?
N2 C1 Hg1 123.5(3) . . ?
N2 C1 N1 106.6(4) . . ?
N1 C1 Hg1 129.8(4) . . ?
N2 C2 H2 126.7 . . ?
C3 C2 N2 106.6(5) . . ?
C3 C2 H2 126.7 . . ?
N1 C3 H3 126.2 . . ?
C2 C3 N1 107.6(5) . . ?
C2 C3 H3 126.2 . . ?
N1 C4 H4A 109.4 . . ?
N1 C4 H4B 109.4 . . ?
N1 C4 C5 111.1(5) . . ?
H4A C4 H4B 108.0 . . ?
C5 C4 H4A 109.4 . . ?
C5 C4 H4B 109.4 . . ?
N2 C8 H8A 109.5 . . ?
N2 C8 H8B 109.5 . . ?
N2 C8 H8C 109.5 . . ?
H8A C8 H8B 109.5 . . ?
H8A C8 H8C 109.5 . . ?
H8B C8 H8C 109.5 . . ?
C4 C5 H5AA 109.6 . . ?
C4 C5 H5AB 109.6 . . ?
C4 C5 H5BC 109.3 . . ?
C4 C5 H5BD 109.3 . . ?
C4 C5 C6 110.5(10) . . ?
C4 C5 C9 111.6(12) . . ?
H5AA C5 H5AB 108.1 . . ?
H5BC C5 H5BD 108.0 . . ?
C6 C5 H5AA 109.6 . . ?
C6 C5 H5AB 109.6 . . ?
C9 C5 H5BC 109.3 . . ?
C9 C5 H5BD 109.3 . . ?
H7A C7 H7B 109.5 . . ?
H7A C7 H7C 109.5 . . ?
H7B C7 H7C 109.5 . . ?
C6 C7 H7A 109.5 . . ?
C6 C7 H7B 109.5 . . ?
C6 C7 H7C 109.5 . . ?
C5 C6 H6A 109.7 . . ?
C5 C6 H6B 109.7 . . ?
C7 C6 C5 109.8(15) . . ?
C7 C6 H6A 109.7 . . ?
C7 C6 H6B 109.7 . . ?
H6A C6 H6B 108.2 . . ?
H10A C10 H10B 109.5 . . ?
H10A C10 H10C 109.5 . . ?
H10B C10 H10C 109.5 . . ?
C9 C10 H10A 109.5 . . ?
C9 C10 H10B 109.5 . . ?
C9 C10 H10C 109.5 . . ?
C5 C9 H9A 110.8 . . ?
C5 C9 H9B 110.8 . . ?
C10 C9 C5 105(3) . . ?
C10 C9 H9A 110.8 . . ?
C10 C9 H9B 110.8 . . ?
H9A C9 H9B 108.8 . . ?

loop_
_geom_bond_atom_site_label_1
_geom_bond_atom_site_label_2
_geom_bond_distance
_geom_bond_site_symmetry_2
_geom_bond_publ_flag
Hg1 C1 2.079(5) . ?
Hg1 C1 2.079(5) 2_655 ?
Cu1 Cl1 2.2753(17) . ?
Cu1 Cl1 2.2753(17) 2_655 ?
Cu1 Cl2 2.222(3) . ?
N2 C1 1.326(6) . ?
N2 C2 1.390(7) . ?
N2 C8 1.450(7) . ?
N1 C1 1.349(6) . ?
N1 C3 1.388(6) . ?
N1 C4 1.462(7) . ?
C2 H2 0.9400 . ?
C2 C3 1.329(8) . ?
C3 H3 0.9400 . ?
C4 H4A 0.9800 . ?
C4 H4B 0.9800 . ?
C4 C5 1.506(9) . ?
C8 H8A 0.9700 . ?
C8 H8B 0.9700 . ?
C8 H8C 0.9700 . ?
C5 H5AA 0.9800 . ?
C5 H5AB 0.9800 . ?
C5 H5BC 0.9800 . ?
C5 H5BD 0.9800 . ?
C5 C6 1.52(2) . ?
C5 C9 1.65(4) . ?
C7 H7A 0.9700 . ?
C7 H7B 0.9700 . ?
C7 H7C 0.9700 . ?
C7 C6 1.48(3) . ?
C6 H6A 0.9800 . ?
C6 H6B 0.9800 . ?
C10 H10A 0.9700 . ?
C10 H10B 0.9700 . ?
C10 H10C 0.9700 . ?
C10 C9 1.48(6) . ?
C9 H9A 0.9800 . ?
C9 H9B 0.9800 . ?

loop_
_geom_torsion_atom_site_label_1
_geom_torsion_atom_site_label_2
_geom_torsion_atom_site_label_3
_geom_torsion_atom_site_label_4
_geom_torsion
_geom_torsion_site_symmetry_1
_geom_torsion_site_symmetry_2
_geom_torsion_site_symmetry_3
_geom_torsion_site_symmetry_4
_geom_torsion_publ_flag
N2 C2 C3 N1 0.2(7) . . . . ?
N1 C4 C5 C6 -167.4(8) . . . . ?
N1 C4 C5 C9 154.4(12) . . . . ?
C1 N2 C2 C3 0.0(7) . . . . ?
C1 N1 C3 C2 -0.2(7) . . . . ?
C1 N1 C4 C5 -87.7(7) . . . . ?
C2 N2 C1 Hg1 -178.5(4) . . . . ?
C2 N2 C1 N1 -0.1(6) . . . . ?
C3 N1 C1 Hg1 178.5(4) . . . . ?
C3 N1 C1 N2 0.2(7) . . . . ?
C3 N1 C4 C5 85.9(7) . . . . ?
C4 N1 C1 Hg1 -7.1(9) . . . . ?
C4 N1 C1 N2 174.6(5) . . . . ?
C4 N1 C3 C2 -174.7(5) . . . . ?
C4 C5 C6 C7 -77.8(18) . . . . ?
C4 C5 C9 C10 75(2) . . . . ?
C8 N2 C1 Hg1 2.8(8) . . . . ?
C8 N2 C1 N1 -178.8(5) . . . . ?
C8 N2 C2 C3 178.6(6) . . . . ?
